data_7201006
loop_
_publ_author_name
'Thomas, Reji'
'Varghese, Shinto'
'Kulkarni, G. U.'

_publ_section_title
;
 The influence of crystal packing on the solid state fluorescence
 behavior of alkyloxy substituted phenyleneethynylenes
;
_journal_issue 25
_journal_name_full 'Journal of Materials Chemistry'
_journal_page_first 4401
_journal_paper_doi 10.1039/b902937k
_journal_volume 19
_journal_year 2009
_chemical_formula_sum 'C28 H26 O2'
_chemical_formula_weight 394.48
_chemical_name_systematic
;
?
;
_space_group_IT_number 14
_symmetry_cell_setting monoclinic
_symmetry_space_group_name_Hall '-P 2ybc'
_symmetry_space_group_name_H-M 'P 1 21/c 1'
_atom_sites_solution_hydrogens geom
_atom_sites_solution_primary direct
_atom_sites_solution_secondary difmap
_audit_creation_method SHELXL-97
_cell_angle_alpha 90.00
_cell_angle_beta 90.1120(10)
_cell_angle_gamma 90.00
_cell_formula_units_Z 2
_cell_length_a 5.78560(10)
_cell_length_b 14.9764(4)
_cell_length_c 13.3619(3)
_cell_measurement_reflns_used 130
_cell_measurement_temperature 571(2)
_cell_measurement_theta_max 25.5
_cell_measurement_theta_min 2
_cell_volume 1157.77(5)
_computing_cell_refinement HKL
_computing_data_collection Bruker-Nonius
_computing_data_reduction HKL
_computing_molecular_graphics 'Mercury (CCDC.cam.ac.uk)'
_computing_structure_refinement 'SHELXL-97 (Sheldrick, 1997)'
_diffrn_ambient_temperature 571(2)
_diffrn_measured_fraction_theta_full 0.995
_diffrn_measured_fraction_theta_max 0.995
_diffrn_measurement_device_type 'Bruker-Nonius-Kappa CCD diffractometer'
_diffrn_radiation_monochromator graphite
_diffrn_radiation_source 'fine-focus sealed tube'
_diffrn_radiation_type MoK\a
_diffrn_radiation_wavelength 0.71073
_diffrn_reflns_av_R_equivalents 0.0304
_diffrn_reflns_av_sigmaI/netI 0.0189
_diffrn_reflns_limit_h_max 6
_diffrn_reflns_limit_h_min -7
_diffrn_reflns_limit_k_max 18
_diffrn_reflns_limit_k_min -18
_diffrn_reflns_limit_l_max 16
_diffrn_reflns_limit_l_min -16
_diffrn_reflns_number 15485
_diffrn_reflns_theta_full 25.69
_diffrn_reflns_theta_max 25.69
_diffrn_reflns_theta_min 2.04
_exptl_absorpt_coefficient_mu 0.070
_exptl_absorpt_correction_type none
_exptl_crystal_colour Yellow
_exptl_crystal_density_diffrn 1.132
_exptl_crystal_density_method 'not measured'
_exptl_crystal_description Bolock
_exptl_crystal_F_000 420
_exptl_crystal_size_max 0.35
_exptl_crystal_size_mid 0.30
_exptl_crystal_size_min 0.30
_refine_diff_density_max 0.105
_refine_diff_density_min -0.124
_refine_diff_density_rms 0.025
_refine_ls_extinction_method none
_refine_ls_goodness_of_fit_ref 1.016
_refine_ls_hydrogen_treatment mixed
_refine_ls_matrix_type full
_refine_ls_number_parameters 188
_refine_ls_number_reflns 2191
_refine_ls_number_restraints 0
_refine_ls_restrained_S_all 1.016
_refine_ls_R_factor_all 0.0684
_refine_ls_R_factor_gt 0.0424
_refine_ls_shift/su_max 0.000
_refine_ls_shift/su_mean 0.000
_refine_ls_structure_factor_coef Fsqd
_refine_ls_weighting_details 'calc w=1/[\s^2^(Fo^2^)+(0.0642P)^2^+0.1201P] where P=(Fo^2^+2Fc^2^)/3'
_refine_ls_weighting_scheme calc
_refine_ls_wR_factor_gt 0.1120
_refine_ls_wR_factor_ref 0.1317
_reflns_number_gt 1459
_reflns_number_total 2191
_reflns_threshold_expression >2sigma(I)
_cod_data_source_file b902937k.txt
_cod_data_source_block tryf
_cod_depositor_comments
;
The following automatic conversions were performed:
'_symmetry_cell_setting' value 'Monoclinic' changed to 'monoclinic'
according to '/home/saulius/struct/CIF-dictionaries/cif_core.dic'
dictionary named 'cif_core.dic' version 2.4.1 from 2010-06-29.

Automatic conversion script
Id: cif_fix_enum 1527 2010-12-29 10:47:43Z saulius 
;
_cod_original_sg_symbol_H-M P2(1)/c
_cod_database_code 7201006

loop_
_symmetry_equiv_pos_as_xyz
'x, y, z'
'-x, y+1/2, -z+1/2'
'-x, -y, -z'
'x, -y-1/2, z-1/2'

loop_
_atom_site_label
_atom_site_type_symbol
_atom_site_fract_x
_atom_site_fract_y
_atom_site_fract_z
_atom_site_U_iso_or_equiv
_atom_site_adp_type
_atom_site_occupancy
_atom_site_symmetry_multiplicity
_atom_site_calc_flag
_atom_site_refinement_flags
_atom_site_disorder_assembly
_atom_site_disorder_group
C9 C 0.3756(3) 0.45081(9) 0.92963(11) 0.0647(4) Uani 1 1 d . . .
O1 O 0.6158(2) 0.49845(7) 0.79980(8) 0.0854(4) Uani 1 1 d . . .
C10 C 0.3093(3) 0.45129(10) 1.03016(12) 0.0686(4) Uani 1 1 d . . .
C1 C 0.0263(2) 0.31117(9) 0.71804(11) 0.0637(4) Uani 1 1 d . . .
C11 C 0.5673(3) 0.50079(9) 0.89965(11) 0.0659(4) Uani 1 1 d . . .
C7 C 0.1458(3) 0.35840(10) 0.79561(12) 0.0695(4) Uani 1 1 d . . .
C8 C 0.2498(3) 0.39973(10) 0.85739(12) 0.0700(4) Uani 1 1 d . . .
C6 C 0.1136(4) 0.30947(12) 0.62217(13) 0.0806(5) Uani 1 1 d . . .
C5 C -0.0006(4) 0.26447(13) 0.54675(15) 0.0918(6) Uani 1 1 d . . .
C2 C -0.1763(3) 0.26640(14) 0.73682(15) 0.0922(6) Uani 1 1 d . . .
C4 C -0.1985(4) 0.22025(14) 0.56594(17) 0.0972(6) Uani 1 1 d . . .
C12 C 0.7989(3) 0.55317(13) 0.76162(14) 0.0835(5) Uani 1 1 d . . .
C3 C -0.2868(4) 0.22111(17) 0.66019(18) 0.1104(7) Uani 1 1 d . . .
C13 C 0.7830(5) 0.54814(18) 0.64894(16) 0.1086(7) Uani 1 1 d . . .
C14 C 0.5673(6) 0.5911(3) 0.6083(2) 0.1347(10) Uani 1 1 d . . .
H10 H 0.176(3) 0.4193(10) 1.0496(11) 0.074(4) Uiso 1 1 d . . .
H12B H 0.774(3) 0.6168(11) 0.7872(11) 0.077(5) Uiso 1 1 d . . .
H12A H 0.959(3) 0.5323(13) 0.7859(14) 0.114(6) Uiso 1 1 d . . .
H6 H 0.257(3) 0.3386(13) 0.6106(13) 0.098(6) Uiso 1 1 d . . .
H2 H -0.246(3) 0.2689(14) 0.8048(17) 0.118(7) Uiso 1 1 d . . .
H13B H 0.787(4) 0.4885(19) 0.6191(18) 0.146(9) Uiso 1 1 d . . .
H4 H -0.268(4) 0.1873(15) 0.5117(18) 0.130(7) Uiso 1 1 d . . .
H5 H 0.065(3) 0.2657(13) 0.4818(17) 0.115(7) Uiso 1 1 d . . .
H14C H 0.563(6) 0.667(3) 0.630(3) 0.231(16) Uiso 1 1 d . . .
H13A H 0.934(5) 0.5711(17) 0.6205(18) 0.145(9) Uiso 1 1 d . . .
H14B H 0.413(5) 0.557(2) 0.642(2) 0.176(11) Uiso 1 1 d . . .
H3 H -0.429(5) 0.1902(18) 0.675(2) 0.167(10) Uiso 1 1 d . . .
H14A H 0.558(5) 0.584(2) 0.533(3) 0.189(11) Uiso 1 1 d . . .

loop_
_atom_site_aniso_label
_atom_site_aniso_U_11
_atom_site_aniso_U_22
_atom_site_aniso_U_33
_atom_site_aniso_U_23
_atom_site_aniso_U_13
_atom_site_aniso_U_12
C9 0.0799(9) 0.0504(8) 0.0638(9) 0.0043(7) -0.0208(7) -0.0030(7)
O1 0.1164(9) 0.0771(8) 0.0627(7) 0.0012(5) -0.0043(6) -0.0200(6)
C10 0.0793(10) 0.0578(9) 0.0685(10) 0.0064(7) -0.0136(8) -0.0096(8)
C1 0.0719(9) 0.0566(8) 0.0625(9) -0.0020(7) -0.0114(7) -0.0010(7)
C11 0.0850(10) 0.0538(8) 0.0590(9) 0.0062(7) -0.0138(7) -0.0011(7)
C7 0.0820(10) 0.0596(9) 0.0669(10) 0.0027(7) -0.0128(8) -0.0060(8)
C8 0.0849(10) 0.0589(9) 0.0662(10) 0.0041(7) -0.0162(8) -0.0045(8)
C6 0.0944(12) 0.0753(11) 0.0719(11) -0.0013(8) 0.0002(9) -0.0152(9)
C5 0.1306(17) 0.0823(12) 0.0625(11) -0.0089(9) -0.0042(11) -0.0055(11)
C2 0.0837(12) 0.1159(15) 0.0769(12) -0.0151(11) 0.0009(9) -0.0260(10)
C4 0.1132(15) 0.0925(14) 0.0858(14) -0.0161(11) -0.0289(12) -0.0128(12)
C12 0.0903(12) 0.0756(12) 0.0845(13) 0.0090(10) 0.0063(9) 0.0035(10)
C3 0.0874(13) 0.141(2) 0.1032(16) -0.0246(14) -0.0080(11) -0.0396(13)
C13 0.136(2) 0.1055(18) 0.0839(14) 0.0047(13) 0.0285(13) 0.0110(15)
C14 0.149(2) 0.176(3) 0.0794(16) 0.0220(18) -0.0035(15) 0.005(2)

loop_
_atom_type_symbol
_atom_type_description
_atom_type_scat_dispersion_real
_atom_type_scat_dispersion_imag
_atom_type_scat_source
C C 0.0033 0.0016 'International Tables Vol C Tables 4.2.6.8 and 6.1.1.4'
H H 0.0000 0.0000 'International Tables Vol C Tables 4.2.6.8 and 6.1.1.4'
O O 0.0106 0.0060 'International Tables Vol C Tables 4.2.6.8 and 6.1.1.4'

loop_
_geom_angle_atom_site_label_1
_geom_angle_atom_site_label_2
_geom_angle_atom_site_label_3
_geom_angle
_geom_angle_site_symmetry_1
_geom_angle_site_symmetry_3
_geom_angle_publ_flag
C11 C9 C10 119.50(13) . . ?
C11 C9 C8 119.77(14) . . ?
C10 C9 C8 120.73(14) . . ?
C11 O1 C12 119.13(13) . . ?
C11 C10 C9 120.88(15) 3_667 . ?
C11 C10 H10 119.9(9) 3_667 . ?
C9 C10 H10 119.2(9) . . ?
C2 C1 C6 118.37(15) . . ?
C2 C1 C7 121.32(15) . . ?
C6 C1 C7 120.31(15) . . ?
O1 C11 C10 124.82(15) . 3_667 ?
O1 C11 C9 115.57(13) . . ?
C10 C11 C9 119.61(15) 3_667 . ?
C8 C7 C1 177.38(17) . . ?
C7 C8 C9 178.63(17) . . ?
C1 C6 C5 120.81(19) . . ?
C1 C6 H6 117.7(11) . . ?
C5 C6 H6 121.5(11) . . ?
C4 C5 C6 120.4(2) . . ?
C4 C5 H5 121.8(13) . . ?
C6 C5 H5 117.7(13) . . ?
C1 C2 C3 119.82(19) . . ?
C1 C2 H2 119.7(12) . . ?
C3 C2 H2 120.4(12) . . ?
C5 C4 C3 119.50(19) . . ?
C5 C4 H4 117.4(14) . . ?
C3 C4 H4 123.1(14) . . ?
O1 C12 C13 106.40(18) . . ?
O1 C12 H12B 108.0(9) . . ?
C13 C12 H12B 111.8(9) . . ?
O1 C12 H12A 112.3(11) . . ?
C13 C12 H12A 110.6(11) . . ?
H12B C12 H12A 107.8(14) . . ?
C4 C3 C2 121.0(2) . . ?
C4 C3 H3 120.3(16) . . ?
C2 C3 H3 118.7(16) . . ?
C14 C13 C12 112.8(2) . . ?
C14 C13 H13B 105.4(15) . . ?
C12 C13 H13B 116.7(14) . . ?
C14 C13 H13A 115.8(14) . . ?
C12 C13 H13A 107.8(14) . . ?
H13B C13 H13A 97.7(19) . . ?
C13 C14 H14C 110.3(18) . . ?
C13 C14 H14B 108.9(14) . . ?
H14C C14 H14B 109(2) . . ?
C13 C14 H14A 110.9(18) . . ?
H14C C14 H14A 110(2) . . ?
H14B C14 H14A 108(2) . . ?

loop_
_geom_bond_atom_site_label_1
_geom_bond_atom_site_label_2
_geom_bond_distance
_geom_bond_site_symmetry_2
_geom_bond_publ_flag
C9 C11 1.397(2) . ?
C9 C10 1.398(2) . ?
C9 C8 1.430(2) . ?
O1 C11 1.3644(18) . ?
O1 C12 1.434(2) . ?
C10 C11 1.379(2) 3_667 ?
C10 H10 0.944(15) . ?
C1 C2 1.374(2) . ?
C1 C6 1.378(2) . ?
C1 C7 1.432(2) . ?
C11 C10 1.379(2) 3_667 ?
C7 C8 1.194(2) . ?
C6 C5 1.380(3) . ?
C6 H6 0.951(19) . ?
C5 C4 1.348(3) . ?
C5 H5 0.95(2) . ?
C2 C3 1.384(3) . ?
C2 H2 1.00(2) . ?
C4 C3 1.360(3) . ?
C4 H4 0.96(2) . ?
C12 C13 1.510(3) . ?
C12 H12B 1.022(16) . ?
C12 H12A 1.03(2) . ?
C3 H3 0.96(3) . ?
C13 C14 1.504(4) . ?
C13 H13B 0.98(3) . ?
C13 H13A 1.02(3) . ?
C14 H14C 1.17(4) . ?
C14 H14B 1.12(3) . ?
C14 H14A 1.01(3) . ?
